data_7020037
loop_
_publ_author_name
'Williams, Edward R.'
'Morris, Samuel A.'
'Weller, Mark T.'

_publ_section_title
;
 Copper(ii) fluorophosphates.
;
_journal_issue 35
_journal_name_full 'Dalton transactions (Cambridge, England : 2003)'
_journal_page_first 10845
_journal_page_last 10853
_journal_paper_doi 10.1039/c2dt31131c
_journal_volume 41
_journal_year 2012
_chemical_formula_sum 'Cs2 Cu3 F4 O12 P4'
_chemical_formula_weight 848.35
_space_group_IT_number 1
_symmetry_cell_setting triclinic
_symmetry_space_group_name_Hall 'P 1'
_symmetry_space_group_name_H-M 'P 1'
_atom_sites_solution_primary direct
_atom_sites_solution_secondary difmap
_audit_creation_method SHELXL-97
_audit_update_record
;
2012-05-21 # Formatted by publCIF
;
_cell_angle_alpha 84.198(3)
_cell_angle_beta 73.305(3)
_cell_angle_gamma 71.229(3)
_cell_formula_units_Z 1
_cell_length_a 5.4162(3)
_cell_length_b 7.9373(4)
_cell_length_c 9.3034(4)
_cell_measurement_reflns_used 8202
_cell_measurement_temperature 120(2)
_cell_measurement_theta_max 27.48
_cell_measurement_theta_min 2.91
_cell_volume 362.70(3)
_computing_structure_refinement 'SHELXL-97 (Sheldrick, 2008)'
_diffrn_ambient_temperature 120(2)
_diffrn_detector_area_resol_mean '4096x4096pixels / 62x62mm'
_diffrn_measured_fraction_theta_full 0.956
_diffrn_measured_fraction_theta_max 0.956
_diffrn_measurement_device_type 'Bruker-Nonius APEX II CCD camera on \k-goniostat'
_diffrn_measurement_method '\f & \w scans'
_diffrn_radiation_monochromator '10cm confocal mirrors'
_diffrn_radiation_source 'Bruker-Nonius FR591 rotating anode'
_diffrn_radiation_type MoK\a
_diffrn_radiation_wavelength 0.71073
_diffrn_reflns_av_R_equivalents 0.0000
_diffrn_reflns_av_sigmaI/netI 0.0933
_diffrn_reflns_limit_h_max 6
_diffrn_reflns_limit_h_min -7
_diffrn_reflns_limit_k_max 10
_diffrn_reflns_limit_k_min -10
_diffrn_reflns_limit_l_max 12
_diffrn_reflns_limit_l_min -11
_diffrn_reflns_number 2957
_diffrn_reflns_theta_full 27.85
_diffrn_reflns_theta_max 27.85
_diffrn_reflns_theta_min 3.53
_exptl_absorpt_coefficient_mu 9.853
_exptl_absorpt_correction_T_max 0.9079
_exptl_absorpt_correction_T_min 0.8273
_exptl_absorpt_correction_type multi-scan
_exptl_absorpt_process_details 'SADABS 2007/2 (Sheldrick, G.M., 2007)'
_exptl_crystal_colour blue
_exptl_crystal_density_diffrn 3.884
_exptl_crystal_density_method 'not measured'
_exptl_crystal_description plate
_exptl_crystal_F_000 389
_exptl_crystal_size_max 0.02
_exptl_crystal_size_mid 0.01
_exptl_crystal_size_min 0.01
_refine_diff_density_max 2.937
_refine_diff_density_min -2.521
_refine_diff_density_rms 0.445
_refine_ls_abs_structure_details 'Flack H D (1983), Acta Cryst. A39, 876-881'
_refine_ls_abs_structure_Flack 0.35(9)
_refine_ls_extinction_method none
_refine_ls_goodness_of_fit_ref 1.141
_refine_ls_matrix_type full
_refine_ls_number_parameters 141
_refine_ls_number_reflns 2957
_refine_ls_number_restraints 3
_refine_ls_restrained_S_all 1.140
_refine_ls_R_factor_all 0.0944
_refine_ls_R_factor_gt 0.0685
_refine_ls_shift/su_max 0.055
_refine_ls_shift/su_mean 0.002
_refine_ls_structure_factor_coef Fsqd
_refine_ls_weighting_details 'calc w=1/[\s^2^(Fo^2^)+(0.0000P)^2^+14.4748P] where P=(Fo^2^+2Fc^2^)/3'
_refine_ls_weighting_scheme calc
_refine_ls_wR_factor_gt 0.1353
_refine_ls_wR_factor_ref 0.1539
_reflns_number_gt 2290
_reflns_number_total 2957
_reflns_threshold_expression >2\s(I)
_cod_data_source_file c2dt31131c.txt
_cod_data_source_block 2010erw0100_tri_p1
_cod_original_sg_symbol_H-M P1
_cod_database_code 7020037

loop_
_symmetry_equiv_pos_as_xyz
'x, y, z'

loop_
_atom_site_label
_atom_site_type_symbol
_atom_site_fract_x
_atom_site_fract_y
_atom_site_fract_z
_atom_site_U_iso_or_equiv
_atom_site_adp_type
_atom_site_occupancy
_atom_site_symmetry_multiplicity
_atom_site_calc_flag
_atom_site_refinement_flags
O2 O 0.075(4) 0.487(3) 0.671(2) 0.024(5) Uiso 1 1 d .
F3 F 0.894(4) 0.045(3) 0.876(2) 0.022(4) Uiso 1 1 d .
O4 O 1.122(6) -0.176(4) 0.687(3) 0.034(6) Uiso 1 1 d .
O6 O 1.038(3) -0.276(2) 0.9415(19) 0.021(4) Uiso 1 1 d .
O7 O 0.247(3) 0.5335(18) 0.1819(16) 0.015(3) Uiso 1 1 d .
O9 O 0.358(4) -0.197(2) 0.370(2) 0.034(4) Uiso 1 1 d .
O10 O 0.346(3) -0.100(2) 0.1030(17) 0.020(4) Uiso 1 1 d .
F4 F 0.595(4) 0.238(3) 0.193(3) 0.029(5) Uani 1 1 d .
O14 O 0.447(4) 0.434(2) 0.408(2) 0.029(4) Uiso 1 1 d .
O17 O 0.785(3) 0.470(2) 0.214(2) 0.034(4) Uiso 1 1 d .
F2 F 0.109(4) 0.090(3) 0.319(2) 0.026(5) Uiso 1 1 d .
O19 O -0.023(4) -0.176(3) 0.363(2) 0.045(5) Uiso 1 1 d .
O20 O -0.406(5) 0.504(3) 0.841(3) 0.029(6) Uiso 1 1 d .
F1 F -0.170(4) 0.290(3) 0.643(2) 0.021(4) Uiso 1 1 d .
O22 O 0.657(4) -0.152(3) 0.823(2) 0.016(4) Uiso 1 1 d .
O21 O -0.309(3) 0.586(2) 0.5429(17) 0.011(3) Uiso 1 1 d .
P1 P -0.2124(18) 0.4834(12) 0.6802(9) 0.0166(18) Uiso 1 1 d .
P6 P 0.504(2) 0.4391(14) 0.2450(10) 0.023(2) Uiso 1 1 d .
P7 P 0.9239(17) -0.1564(11) 0.8338(10) 0.0181(19) Uani 1 1 d .
P8 P 0.1937(17) -0.1048(12) 0.2729(9) 0.0145(17) Uiso 1 1 d .
Cu3 Cu 0.4293(11) 0.7109(7) 0.9644(5) 0.0369(13) Uani 1 1 d .
Cu4 Cu 0.2847(12) -0.3779(8) 0.5510(6) 0.0406(14) Uani 1 1 d .
Cu5A Cu 0.860(2) -0.3228(14) 0.2376(10) 0.0209(9) Uani 0.411(7) 1 d P
Cu5B Cu 0.9106(10) -0.3883(7) 0.3298(6) 0.0209(9) Uani 0.589(7) 1 d P
Cs1 Cs 0.4798(2) 0.06130(16) 0.55481(13) 0.0189(4) Uani 1 1 d .
Cs2 Cs 0.2287(2) 0.27480(16) 0.96033(13) 0.0208(5) Uani 1 1 d .

loop_
_atom_site_aniso_label
_atom_site_aniso_U_11
_atom_site_aniso_U_22
_atom_site_aniso_U_33
_atom_site_aniso_U_23
_atom_site_aniso_U_13
_atom_site_aniso_U_12
F4 0.039(10) 0.012(7) 0.037(9) -0.006(6) -0.010(7) -0.009(6)
P7 0.015(3) 0.007(3) 0.034(4) 0.000(2) -0.007(2) -0.007(2)
Cu3 0.056(4) 0.026(3) 0.028(2) -0.019(2) 0.008(2) -0.021(3)
Cu4 0.062(4) 0.034(3) 0.028(3) -0.010(2) 0.007(3) -0.032(3)
Cu5A 0.024(2) 0.017(3) 0.019(2) -0.0050(18) 0.0042(17) -0.0104(18)
Cu5B 0.024(2) 0.017(3) 0.019(2) -0.0050(18) 0.0042(17) -0.0104(18)
Cs1 0.0242(10) 0.0165(10) 0.0162(8) -0.0003(8) -0.0034(8) -0.0083(8)
Cs2 0.0268(11) 0.0185(10) 0.0169(9) -0.0015(8) -0.0022(8) -0.0096(9)

loop_
_atom_type_symbol
_atom_type_description
_atom_type_scat_dispersion_real
_atom_type_scat_dispersion_imag
_atom_type_scat_source
O O 0.0106 0.0060 'International Tables Vol C Tables 4.2.6.8 and 6.1.1.4'
H H 0.0000 0.0000 'International Tables Vol C Tables 4.2.6.8 and 6.1.1.4'
F F 0.0171 0.0103 'International Tables Vol C Tables 4.2.6.8 and 6.1.1.4'
P P 0.1023 0.0942 'International Tables Vol C Tables 4.2.6.8 and 6.1.1.4'
Cu Cu 0.3201 1.2651 'International Tables Vol C Tables 4.2.6.8 and 6.1.1.4'
Cs Cs -0.3680 2.1192 'International Tables Vol C Tables 4.2.6.8 and 6.1.1.4'

loop_
_geom_angle_atom_site_label_1
_geom_angle_atom_site_label_2
_geom_angle_atom_site_label_3
_geom_angle
_geom_angle_site_symmetry_1
_geom_angle_site_symmetry_3
P1 O2 Cu4 131.0(13) . 1_565
P1 O2 Cs2 106.4(10) . .
Cu4 O2 Cs2 121.4(9) 1_565 .
P1 O2 Cs1 103.1(10) . .
Cu4 O2 Cs1 100.6(8) 1_565 .
Cs2 O2 Cs1 73.2(4) . .
P7 F3 Cs2 141.6(10) . 1_655
P7 F3 Cs2 107.0(9) . .
Cs2 F3 Cs2 110.2(6) 1_655 .
P7 F3 Cs1 91.7(9) . 1_655
Cs2 F3 Cs1 69.6(4) 1_655 1_655
Cs2 F3 Cs1 133.4(5) . 1_655
P7 O4 Cu4 129.9(17) . 1_655
P7 O4 Cs1 126.3(15) . 1_655
Cu4 O4 Cs1 102.4(11) 1_655 1_655
P7 O6 Cu3 120.4(11) . 1_645
P7 O6 Cs2 129.9(9) . 1_645
Cu3 O6 Cs2 88.2(6) 1_645 1_645
P6 O7 Cu5B 115.3(9) . 1_465
P6 O7 Cu5A 144.3(10) . 1_465
Cu5B O7 Cu5A 30.3(4) 1_465 1_465
P6 O7 Cs2 107.8(7) . 1_554
Cu5B O7 Cs2 111.2(6) 1_465 1_554
Cu5A O7 Cs2 99.2(6) 1_465 1_554
P8 O9 Cu4 130.1(12) . .
P8 O9 Cs1 112.7(10) . .
Cu4 O9 Cs1 95.5(6) . .
P8 O10 Cu3 124.2(10) . 1_544
P8 O10 Cs2 114.0(8) . 1_554
Cu3 O10 Cs2 114.0(7) 1_544 1_554
P6 F4 Cs2 100.7(9) . 1_554
P6 F4 Cs1 94.9(10) . .
Cs2 F4 Cs1 126.5(7) 1_554 .
P6 F4 Cs2 91.1(9) . 1_654
Cs2 F4 Cs2 104.6(6) 1_554 1_654
Cs1 F4 Cs2 126.1(6) . 1_654
P6 O14 Cu4 130.6(12) . 1_565
P6 O14 Cs1 115.3(10) . .
Cu4 O14 Cs1 112.7(7) 1_565 .
P6 O17 Cu5A 128.7(12) . 1_565
P6 O17 Cu5B 130.0(11) . 1_565
Cu5A O17 Cu5B 30.1(5) 1_565 1_565
P6 O17 Cs2 117.6(9) . 1_654
Cu5A O17 Cs2 106.4(8) 1_565 1_654
Cu5B O17 Cs2 112.3(7) 1_565 1_654
P8 F2 Cs1 101.3(9) . .
P8 F2 Cs2 97.5(10) . 1_554
Cs1 F2 Cs2 124.7(6) . 1_554
P8 F2 Cs1 91.2(10) . 1_455
Cs1 F2 Cs1 104.1(6) . 1_455
Cs2 F2 Cs1 127.1(6) 1_554 1_455
P8 O19 Cu5B 127.5(13) . 1_455
P8 O19 Cu5A 112.7(12) . 1_455
Cu5B O19 Cu5A 29.2(5) 1_455 1_455
P8 O19 Cs1 120.2(11) . 1_455
Cu5B O19 Cs1 109.1(8) 1_455 1_455
Cu5A O19 Cs1 107.2(8) 1_455 1_455
P1 O20 Cu3 128.8(16) . 1_455
P1 O20 Cs2 122.3(13) . 1_455
Cu3 O20 Cs2 104.4(10) 1_455 1_455
P1 O20 Cs2 84.5(10) . .
Cu3 O20 Cs2 103.1(8) 1_455 .
Cs2 O20 Cs2 105.7(7) 1_455 .
P1 F1 Cs1 110.8(9) . .
P1 F1 Cs1 137.5(10) . 1_455
Cs1 F1 Cs1 110.0(6) . 1_455
P1 F1 Cs2 90.9(9) . 1_455
Cs1 F1 Cs2 134.8(6) . 1_455
Cs1 F1 Cs2 68.3(4) 1_455 1_455
P7 O22 Cu3 122.9(11) . 1_545
P7 O22 Cs1 115.4(10) . .
Cu3 O22 Cs1 121.6(8) 1_545 .
P7 O22 Cs2 103.7(10) . .
Cu3 O22 Cs2 95.5(7) 1_545 .
Cs1 O22 Cs2 73.3(4) . .
P1 O21 Cu5B 129.6(10) . 1_465
P1 O21 Cu4 115.6(9) . 1_465
Cu5B O21 Cu4 110.8(7) 1_465 1_465
P1 O21 Cs1 116.7(8) . 1_465
Cu5B O21 Cs1 86.1(5) 1_465 1_465
Cu4 O21 Cs1 84.1(5) 1_465 1_465
F1 P1 O2 103.9(12) . .
F1 P1 O20 102.4(13) . .
O2 P1 O20 114.1(12) . .
F1 P1 O21 101.5(10) . .
O2 P1 O21 110.5(11) . .
O20 P1 O21 121.5(12) . .
F1 P1 Cs2 85.3(7) . .
O2 P1 Cs2 51.4(8) . .
O20 P1 Cs2 72.3(9) . .
O21 P1 Cs2 161.9(7) . .
F1 P1 Cs2 66.9(8) . 1_455
O2 P1 Cs2 136.7(8) . 1_455
O20 P1 Cs2 38.9(10) . 1_455
O21 P1 Cs2 112.7(7) . 1_455
Cs2 P1 Cs2 85.36(16) . 1_455
F1 P1 Cs1 48.7(8) . .
O2 P1 Cs1 55.3(9) . .
O20 P1 Cs1 122.9(10) . .
O21 P1 Cs1 113.0(7) . .
Cs2 P1 Cs1 59.34(12) . .
Cs2 P1 Cs1 105.4(2) 1_455 .
O14 P6 O17 95.7(11) . .
O14 P6 O7 115.2(11) . .
O17 P6 O7 132.7(10) . .
O14 P6 F4 106.4(13) . .
O17 P6 F4 100.6(12) . .
O7 P6 F4 103.6(10) . .
O14 P6 Cs2 134.3(8) . 1_554
O17 P6 Cs2 126.9(8) . 1_554
O7 P6 Cs2 49.2(6) . 1_554
F4 P6 Cs2 55.5(8) . 1_554
O14 P6 Cs2 125.4(9) . 1_654
O17 P6 Cs2 41.9(7) . 1_654
O7 P6 Cs2 119.3(7) . 1_654
F4 P6 Cs2 65.0(9) . 1_654
Cs2 P6 Cs2 87.4(2) 1_554 1_654
O14 P6 Cs1 45.3(8) . .
O17 P6 Cs1 107.0(7) . .
O7 P6 Cs1 120.3(7) . .
F4 P6 Cs1 61.3(9) . .
Cs2 P6 Cs1 100.3(2) 1_554 .
Cs2 P6 Cs1 105.6(2) 1_654 .
O6 P7 O4 110.5(13) . .
O6 P7 O22 118.3(12) . .
O4 P7 O22 111.9(13) . .
O6 P7 F3 107.6(10) . .
O4 P7 F3 100.5(14) . .
O22 P7 F3 106.4(11) . .
O6 P7 Cs1 161.6(8) . .
O4 P7 Cs1 76.3(10) . .
O22 P7 Cs1 44.9(8) . .
F3 P7 Cs1 87.2(7) . .
O6 P7 Cs1 111.1(8) . 1_655
O4 P7 Cs1 37.0(11) . 1_655
O22 P7 Cs1 129.7(8) . 1_655
F3 P7 Cs1 64.8(8) . 1_655
Cs1 P7 Cs1 84.81(17) . 1_655
O6 P7 Cs2 122.4(8) . .
O4 P7 Cs2 124.8(11) . .
O22 P7 Cs2 56.2(8) . .
F3 P7 Cs2 50.9(7) . .
Cs1 P7 Cs2 58.81(12) . .
Cs1 P7 Cs2 104.05(19) 1_655 .
O9 P8 O19 88.9(12) . .
O9 P8 F2 103.2(11) . .
O19 P8 F2 106.1(13) . .
O9 P8 O10 115.7(12) . .
O19 P8 O10 136.0(11) . .
F2 P8 O10 102.9(11) . .
O9 P8 Cs1 102.1(9) . 1_455
O19 P8 Cs1 40.7(8) . 1_455
F2 P8 Cs1 65.6(9) . 1_455
O10 P8 Cs1 142.1(7) . 1_455
O9 P8 Cs1 47.6(8) . .
O19 P8 Cs1 107.0(9) . .
F2 P8 Cs1 56.1(8) . .
O10 P8 Cs1 116.7(7) . .
Cs1 P8 Cs1 87.77(18) 1_455 .
O9 P8 Cs2 135.2(9) . 1_554
O19 P8 Cs2 134.4(9) . 1_554
F2 P8 Cs2 60.0(9) . 1_554
O10 P8 Cs2 45.0(6) . 1_554
Cs1 P8 Cs2 106.0(2) 1_455 1_554
Cs1 P8 Cs2 99.29(19) . 1_554
O20 Cu3 O10 165.8(9) 1_655 1_566
O20 Cu3 O22 92.4(10) 1_655 1_565
O10 Cu3 O22 84.5(7) 1_566 1_565
O20 Cu3 O6 90.1(9) 1_655 1_465
O10 Cu3 O6 103.4(7) 1_566 1_465
O22 Cu3 O6 120.8(8) 1_565 1_465
O20 Cu3 Cs2 47.7(8) 1_655 .
O10 Cu3 Cs2 137.3(5) 1_566 .
O22 Cu3 Cs2 138.2(6) 1_565 .
O6 Cu3 Cs2 58.7(5) 1_465 .
O20 Cu3 Cs2 144.0(8) 1_655 1_565
O10 Cu3 Cs2 41.5(5) 1_566 1_565
O22 Cu3 Cs2 56.3(6) 1_565 1_565
O6 Cu3 Cs2 91.9(5) 1_465 1_565
Cs2 Cu3 Cs2 150.61(17) . 1_565
O2 Cu4 O14 89.3(9) 1_545 1_545
O2 Cu4 O4 93.7(11) 1_545 1_455
O14 Cu4 O4 176.5(10) 1_545 1_455
O2 Cu4 O21 124.3(8) 1_545 1_645
O14 Cu4 O21 82.6(7) 1_545 1_645
O4 Cu4 O21 97.1(9) 1_455 1_645
O2 Cu4 O9 151.8(9) 1_545 .
O14 Cu4 O9 87.8(8) 1_545 .
O4 Cu4 O9 88.7(9) 1_455 .
O21 Cu4 O9 83.2(7) 1_645 .
O2 Cu4 Cs1 141.7(7) 1_545 .
O14 Cu4 Cs1 128.4(6) 1_545 .
O4 Cu4 Cs1 48.8(8) 1_455 .
O21 Cu4 Cs1 63.9(4) 1_645 .
O9 Cu4 Cs1 52.1(5) . .
O2 Cu4 Cs1 53.6(7) 1_545 1_545
O14 Cu4 Cs1 42.6(5) 1_545 1_545
O4 Cu4 Cs1 140.9(8) 1_455 1_545
O21 Cu4 Cs1 87.5(5) 1_645 1_545
O9 Cu4 Cs1 130.4(6) . 1_545
Cs1 Cu4 Cs1 151.38(18) . 1_545
Cu5B Cu5A O17 83.0(8) . 1_545
Cu5B Cu5A O7 70.4(8) . 1_645
O17 Cu5A O7 86.7(8) 1_545 1_645
Cu5B Cu5A O19 66.0(8) . 1_655
O17 Cu5A O19 148.9(9) 1_545 1_655
O7 Cu5A O19 85.0(8) 1_645 1_655
Cu5B Cu5A Cs2 96.8(6) . 1_644
O17 Cu5A Cs2 46.5(6) 1_545 1_644
O7 Cu5A Cs2 51.0(4) 1_645 1_644
O19 Cu5A Cs2 135.9(7) 1_655 1_644
Cu5B Cu5A Cs1 78.4(5) . .
O17 Cu5A Cs1 130.3(6) 1_545 .
O7 Cu5A Cs1 127.8(5) 1_645 .
O19 Cu5A Cs1 43.7(6) 1_655 .
Cs2 Cu5A Cs1 174.9(3) 1_644 .
Cu5A Cu5B O7 79.3(7) . 1_645
Cu5A Cu5B O19 84.8(8) . 1_655
O7 Cu5B O19 92.2(8) 1_645 1_655
Cu5A Cu5B O17 66.9(7) . 1_545
O7 Cu5B O17 84.8(7) 1_645 1_545
O19 Cu5B O17 151.6(7) 1_655 1_545
Cu5A Cu5B O21 132.9(8) . 1_645
O7 Cu5B O21 147.4(6) 1_645 1_645
O19 Cu5B O21 95.8(8) 1_655 1_645
O17 Cu5B O21 101.9(7) 1_545 1_645
Cu5A Cu5B Cs1 87.1(6) . .
O7 Cu5B Cs1 135.5(5) 1_645 .
O19 Cu5B Cs1 44.1(6) 1_655 .
O17 Cu5B Cs1 127.9(5) 1_545 .
O21 Cu5B Cs1 63.4(5) 1_645 .
Cu5A Cu5B Cs2 69.2(6) . 1_644
O7 Cu5B Cs2 43.7(4) 1_645 1_644
O19 Cu5B Cs2 130.9(6) 1_655 1_644
O17 Cu5B Cs2 41.2(5) 1_545 1_644
O21 Cu5B Cs2 132.5(5) 1_645 1_644
Cs1 Cu5B Cs2 156.24(16) . 1_644
O19 Cs1 O4 104.6(7) 1_655 1_455
O19 Cs1 O22 86.4(5) 1_655 .
O4 Cs1 O22 70.5(6) 1_455 .
O19 Cs1 O14 103.9(5) 1_655 .
O4 Cs1 O14 140.6(6) 1_455 .
O22 Cs1 O14 138.0(5) . .
O19 Cs1 O9 67.8(5) 1_655 .
O4 Cs1 O9 55.0(6) 1_455 .
O22 Cs1 O9 107.4(5) . .
O14 Cs1 O9 114.2(5) . .
O19 Cs1 F1 153.9(5) 1_655 .
O4 Cs1 F1 67.9(6) 1_455 .
O22 Cs1 F1 112.6(5) . .
O14 Cs1 F1 74.5(5) . .
O9 Cs1 F1 88.9(5) . .
O19 Cs1 F1 91.0(5) 1_655 1_655
O4 Cs1 F1 143.0(6) 1_455 1_655
O22 Cs1 F1 77.4(5) . 1_655
O14 Cs1 F1 62.1(5) . 1_655
O9 Cs1 F1 157.5(5) . 1_655
F1 Cs1 F1 110.0(6) . 1_655
O19 Cs1 F2 94.8(6) 1_655 .
O4 Cs1 F2 74.0(6) 1_455 .
O22 Cs1 F2 143.6(5) . .
O14 Cs1 F2 77.0(5) . .
O9 Cs1 F2 42.1(5) . .
F1 Cs1 F2 59.3(5) . .
F1 Cs1 F2 138.9(5) 1_655 .
O19 Cs1 O2 149.8(5) 1_655 .
O4 Cs1 O2 105.0(6) 1_455 .
O22 Cs1 O2 109.1(5) . .
O14 Cs1 O2 47.4(5) . .
O9 Cs1 O2 127.2(5) . .
F1 Cs1 O2 42.0(5) . .
F1 Cs1 O2 68.5(5) 1_655 .
F2 Cs1 O2 87.6(5) . .
O19 Cs1 F4 70.9(5) 1_655 .
O4 Cs1 F4 126.5(6) 1_455 .
O22 Cs1 F4 154.0(5) . .
O14 Cs1 F4 43.1(5) . .
O9 Cs1 F4 76.2(5) . .
F1 Cs1 F4 93.0(5) . .
F1 Cs1 F4 90.1(5) 1_655 .
F2 Cs1 F4 54.2(4) . .
O2 Cs1 F4 86.6(5) . .
O19 Cs1 F2 42.2(5) 1_655 1_655
O4 Cs1 F2 146.8(7) 1_455 1_655
O22 Cs1 F2 101.0(5) . 1_655
O14 Cs1 F2 66.5(5) . 1_655
O9 Cs1 F2 100.8(5) . 1_655
F1 Cs1 F2 140.4(5) . 1_655
F1 Cs1 F2 56.8(5) 1_655 1_655
F2 Cs1 F2 104.1(6) . 1_655
O2 Cs1 F2 108.0(5) . 1_655
F4 Cs1 F2 53.5(4) . 1_655
O19 Cs1 O21 52.1(5) 1_655 1_645
O4 Cs1 O21 53.9(6) 1_455 1_645
O22 Cs1 O21 61.3(4) . 1_645
O14 Cs1 O21 152.6(4) . 1_645
O9 Cs1 O21 49.0(4) . 1_645
F1 Cs1 O21 120.5(4) . 1_645
F1 Cs1 O21 123.4(4) 1_655 1_645
F2 Cs1 O21 91.1(5) . 1_645
O2 Cs1 O21 158.1(4) . 1_645
F4 Cs1 O21 110.2(4) . 1_645
F2 Cs1 O21 93.5(4) 1_655 1_645
O17 Cs2 O20 107.0(6) 1_456 1_655
O17 Cs2 O10 98.6(5) 1_456 1_556
O20 Cs2 O10 130.4(5) 1_655 1_556
O17 Cs2 O7 51.5(4) 1_456 1_556
O20 Cs2 O7 62.6(6) 1_655 1_556
O10 Cs2 O7 107.9(4) 1_556 1_556
O17 Cs2 O2 103.3(5) 1_456 .
O20 Cs2 O2 71.6(6) 1_655 .
O10 Cs2 O2 141.8(5) 1_556 .
O7 Cs2 O2 110.3(5) 1_556 .
O17 Cs2 F3 96.3(5) 1_456 1_455
O20 Cs2 F3 145.7(6) 1_655 1_455
O10 Cs2 F3 67.9(4) 1_556 1_455
O7 Cs2 F3 147.5(5) 1_556 1_455
O2 Cs2 F3 78.8(5) . 1_455
O17 Cs2 F4 82.8(5) 1_456 1_556
O20 Cs2 F4 72.3(6) 1_655 1_556
O10 Cs2 F4 69.6(5) 1_556 1_556
O7 Cs2 F4 46.4(4) 1_556 1_556
O2 Cs2 F4 143.6(5) . 1_556
F3 Cs2 F4 136.9(5) 1_455 1_556
O17 Cs2 F3 140.3(5) 1_456 .
O20 Cs2 F3 66.2(6) 1_655 .
O10 Cs2 F3 67.0(5) 1_556 .
O7 Cs2 F3 96.1(4) 1_556 .
O2 Cs2 F3 110.3(5) . .
F3 Cs2 F3 110.2(6) 1_455 .
F4 Cs2 F3 57.6(5) 1_556 .
O17 Cs2 O6 63.0(4) 1_456 1_465
O20 Cs2 O6 53.3(6) 1_655 1_465
O10 Cs2 O6 158.4(4) 1_556 1_465
O7 Cs2 O6 52.4(4) 1_556 1_465
O2 Cs2 O6 58.4(5) . 1_465
F3 Cs2 O6 122.6(4) 1_455 1_465
F4 Cs2 O6 95.5(5) 1_556 1_465
F3 Cs2 O6 119.1(5) . 1_465
O17 Cs2 F2 58.4(5) 1_456 1_556
O20 Cs2 F2 125.4(6) 1_655 1_556
O10 Cs2 F2 42.8(5) 1_556 1_556
O7 Cs2 F2 71.4(5) 1_556 1_556
O2 Cs2 F2 156.5(5) . 1_556
F3 Cs2 F2 88.2(5) 1_455 1_556
F4 Cs2 F2 54.6(4) 1_556 1_556
F3 Cs2 F2 92.5(5) . 1_556
O6 Cs2 F2 115.9(5) 1_465 1_556
O17 Cs2 O22 144.7(4) 1_456 .
O20 Cs2 O22 102.2(6) 1_655 .
O10 Cs2 O22 46.5(4) 1_556 .
O7 Cs2 O22 133.6(4) 1_556 .
O2 Cs2 O22 104.4(5) . .
F3 Cs2 O22 68.4(5) 1_455 .
F4 Cs2 O22 87.7(5) 1_556 .
F3 Cs2 O22 41.9(5) . .
O6 Cs2 O22 152.1(4) 1_465 .
F2 Cs2 O22 88.6(5) 1_556 .
O17 Cs2 F4 42.3(5) 1_456 1_456
O20 Cs2 F4 148.2(6) 1_655 1_456
O10 Cs2 F4 73.1(5) 1_556 1_456
O7 Cs2 F4 91.8(4) 1_556 1_456
O2 Cs2 F4 103.4(5) . 1_456
F3 Cs2 F4 55.7(5) 1_455 1_456
F4 Cs2 F4 104.6(6) 1_556 1_456
F3 Cs2 F4 139.9(4) . 1_456
O6 Cs2 F4 96.7(5) 1_465 1_456
F2 Cs2 F4 53.3(4) 1_556 1_456
O22 Cs2 F4 109.3(5) . 1_456

loop_
_geom_bond_atom_site_label_1
_geom_bond_atom_site_label_2
_geom_bond_distance
_geom_bond_site_symmetry_2
O2 P1 1.55(2) .
O2 Cu4 1.87(2) 1_565
O2 Cs2 3.20(2) .
O2 Cs1 3.47(2) .
F3 P7 1.63(2) .
F3 Cs2 3.232(19) 1_655
F3 Cs2 3.37(2) .
F3 Cs1 3.70(2) 1_655
O4 P7 1.46(3) .
O4 Cu4 1.95(3) 1_655
O4 Cs1 3.05(3) 1_655
O6 P7 1.439(19) .
O6 Cu3 2.159(18) 1_645
O6 Cs2 3.381(18) 1_645
O7 P6 1.597(16) .
O7 Cu5B 1.897(16) 1_465
O7 Cu5A 1.979(19) 1_465
O7 Cs2 3.095(14) 1_554
O9 P8 1.431(19) .
O9 Cu4 2.135(19) .
O9 Cs1 3.138(18) .
O10 P8 1.561(18) .
O10 Cu3 1.931(16) 1_544
O10 Cs2 3.082(16) 1_554
F4 P6 1.60(2) .
F4 Cs2 3.27(2) 1_554
F4 Cs1 3.48(2) .
F4 Cs2 3.58(2) 1_654
O14 P6 1.454(19) .
O14 Cu4 1.915(19) 1_565
O14 Cs1 3.104(18) .
O17 P6 1.559(19) .
O17 Cu5A 1.865(19) 1_565
O17 Cu5B 2.013(17) 1_565
O17 Cs2 2.973(18) 1_654
F2 P8 1.53(2) .
F2 Cs1 3.32(2) .
F2 Cs2 3.48(2) 1_554
F2 Cs1 3.55(2) 1_455
O19 P8 1.47(2) .
O19 Cu5B 1.90(2) 1_455
O19 Cu5A 2.07(2) 1_455
O19 Cs1 2.94(2) 1_455
O20 P1 1.55(3) .
O20 Cu3 1.91(3) 1_455
O20 Cs2 3.02(3) 1_455
O20 Cs2 3.76(2) .
F1 P1 1.54(2) .
F1 Cs1 3.30(2) .
F1 Cs1 3.316(19) 1_455
F1 Cs2 3.739(19) 1_455
O22 P7 1.47(2) .
O22 Cu3 2.020(19) 1_545
O22 Cs1 3.079(18) .
O22 Cs2 3.55(2) .
O21 P1 1.570(16) .
O21 Cu5B 2.026(16) 1_465
O21 Cu4 2.107(16) 1_465
O21 Cs1 3.576(16) 1_465
P1 Cs2 3.924(8) .
P1 Cs2 4.064(9) 1_455
P1 Cs1 4.103(9) .
P6 Cs2 3.892(9) 1_554
P6 Cs2 3.945(10) 1_654
P6 Cs1 3.950(9) .
P7 Cs1 3.938(8) .
P7 Cs1 4.091(9) 1_655
P7 Cs2 4.153(9) .
P8 Cs1 3.893(9) 1_455
P8 Cs1 3.920(8) .
P8 Cs2 3.981(8) 1_554
Cu3 O20 1.91(3) 1_655
Cu3 O10 1.931(16) 1_566
Cu3 O22 2.02(2) 1_565
Cu3 O6 2.159(18) 1_465
Cu3 Cs2 3.954(6) .
Cu3 Cs2 4.251(6) 1_565
Cu4 O2 1.87(2) 1_545
Cu4 O14 1.915(19) 1_545
Cu4 O4 1.95(3) 1_455
Cu4 O21 2.107(16) 1_645
Cu4 Cs1 3.961(6) .
Cu4 Cs1 4.230(6) 1_545
Cu5A Cu5B 1.017(14) .
Cu5A O17 1.865(19) 1_545
Cu5A O7 1.979(18) 1_645
Cu5A O19 2.07(2) 1_655
Cu5A Cs2 3.930(10) 1_644
Cu5A Cs1 4.066(10) .
Cu5B O7 1.897(16) 1_645
Cu5B O19 1.90(2) 1_655
Cu5B O17 2.013(17) 1_545
Cu5B O21 2.026(16) 1_645
Cu5B Cs1 3.988(5) .
Cu5B Cs2 4.174(5) 1_644
Cs1 O19 2.94(2) 1_655
Cs1 O4 3.05(3) 1_455
Cs1 F1 3.316(19) 1_655
Cs1 F2 3.55(2) 1_655
Cs1 O21 3.576(16) 1_645
Cs2 O17 2.973(18) 1_456
Cs2 O20 3.02(3) 1_655
Cs2 O10 3.082(16) 1_556
Cs2 O7 3.095(14) 1_556
Cs2 F3 3.232(19) 1_455
Cs2 F4 3.27(2) 1_556
Cs2 O6 3.381(18) 1_465
Cs2 F2 3.48(2) 1_556
Cs2 F4 3.58(2) 1_456
